data_4023606
loop_
_publ_author_name
'Steven R. Angle'
'Inchang Choi'
'Fook S. Tham'

_publ_section_title
;
 Stereoselective Synthesis of 3-Alkyl-2-aryltetrahydrofuran-4-ols:
 Total Synthesis of (\+-)-Paulownin
;
_journal_name_full 'Journal of Organic Chemistry'
_journal_page_first 6268
_journal_page_last 6278
_journal_paper_doi 10.1021/jo800901r
_journal_volume 73
_journal_year 2008
_chemical_absolute_configuration ad
_chemical_formula_sum 'C13 H18 O3'
_chemical_formula_weight 222.27
_chemical_name_systematic
; 
 ? 
;
_space_group_IT_number 19
_symmetry_cell_setting orthorhombic
_symmetry_space_group_name_Hall 'P 2ac 2ab'
_symmetry_space_group_name_H-M 'P 21 21 21'
_atom_sites_solution_hydrogens geom
_atom_sites_solution_primary direct
_atom_sites_solution_secondary difmap
_audit_creation_method SHELXL-97
_cell_angle_alpha 90.00
_cell_angle_beta 90.00
_cell_angle_gamma 90.00
_cell_formula_units_Z 4
_cell_length_a 5.1187(4)
_cell_length_b 8.2508(7)
_cell_length_c 28.156(2)
_cell_measurement_reflns_used 3231
_cell_measurement_temperature 100(2)
_cell_measurement_theta_max 28.61
_cell_measurement_theta_min 2.57
_cell_volume 1189.14(16)
_computing_cell_refinement 'Bruker SMART'
_computing_data_collection 'Bruker SMART'
_computing_data_reduction 'Bruker SAINT'
_computing_molecular_graphics 'Bruker SHELXTL'
_computing_publication_material 'Bruker SHELXTL'
_computing_structure_refinement 'SHELXL-97 (Sheldrick, 2008)'
_computing_structure_solution 'SHELXS-97 (Sheldrick, 2008)'
_diffrn_ambient_temperature 100(2)
_diffrn_measured_fraction_theta_full 1.000
_diffrn_measured_fraction_theta_max 1.000
_diffrn_measurement_device_type 'CCD area detector'
_diffrn_measurement_method 'phi and omega scans'
_diffrn_radiation_monochromator graphite
_diffrn_radiation_source 'Normal-focus sealed tube'
_diffrn_radiation_type MoK\a
_diffrn_radiation_wavelength 0.71073
_diffrn_reflns_av_R_equivalents 0.0409
_diffrn_reflns_av_sigmaI/netI 0.0430
_diffrn_reflns_limit_h_max 7
_diffrn_reflns_limit_h_min -7
_diffrn_reflns_limit_k_max 11
_diffrn_reflns_limit_k_min -11
_diffrn_reflns_limit_l_max 40
_diffrn_reflns_limit_l_min -37
_diffrn_reflns_number 14152
_diffrn_reflns_theta_full 30.50
_diffrn_reflns_theta_max 30.50
_diffrn_reflns_theta_min 1.45
_exptl_absorpt_coefficient_mu 0.087
_exptl_absorpt_correction_T_max 0.9927
_exptl_absorpt_correction_T_min 0.9674
_exptl_absorpt_correction_type multi-scan
_exptl_absorpt_process_details 'Bruker SADABS'
_exptl_crystal_colour colourless
_exptl_crystal_density_diffrn 1.242
_exptl_crystal_density_meas ?
_exptl_crystal_density_method .
_exptl_crystal_description 'plate frag'
_exptl_crystal_F_000 480
_exptl_crystal_size_max 0.38
_exptl_crystal_size_mid 0.29
_exptl_crystal_size_min 0.08
_refine_diff_density_max 0.302
_refine_diff_density_min -0.172
_refine_diff_density_rms 0.042
_refine_ls_abs_structure_details 'Flack (1983), 1495 Friedel pairs'
_refine_ls_abs_structure_Flack -0.3(8)
_refine_ls_extinction_method none
_refine_ls_goodness_of_fit_ref 1.080
_refine_ls_hydrogen_treatment mixed
_refine_ls_matrix_type full
_refine_ls_number_parameters 169
_refine_ls_number_reflns 2136
_refine_ls_number_restraints 0
_refine_ls_restrained_S_all 1.080
_refine_ls_R_factor_all 0.0470
_refine_ls_R_factor_gt 0.0371
_refine_ls_shift/su_max 0.000
_refine_ls_shift/su_mean 0.000
_refine_ls_structure_factor_coef Fsqd
_refine_ls_weighting_details 'calc w=1/[\s^2^(Fo^2^)+(0.0498P)^2^+0.0000P] where P=(Fo^2^+2Fc^2^)/3'
_refine_ls_weighting_scheme calc
_refine_ls_wR_factor_gt 0.0887
_refine_ls_wR_factor_ref 0.0921
_reflns_number_gt 1827
_reflns_number_total 2136
_reflns_threshold_expression >2sigma(I)
_cod_data_source_file jo800901r-file004.cif
_cod_data_source_block sa25_0m
_cod_depositor_comments
;
The following automatic conversions were performed:
'_symmetry_cell_setting' value 'Orthorhombic' changed to 'orthorhombic'
according to '/home/saulius/struct/CIF-dictionaries/cif_core.dic'
dictionary named 'cif_core.dic' version 2.4.1 from 2010-06-29.

Automatic conversion script
Id: cif_fix_enum 1527 2010-12-29 10:47:43Z saulius 
;
_cod_database_code 4023606

loop_
_symmetry_equiv_pos_as_xyz
'x, y, z'
'-x+1/2, -y, z+1/2'
'-x, y+1/2, -z+1/2'
'x+1/2, -y+1/2, -z'

loop_
_atom_site_label
_atom_site_type_symbol
_atom_site_fract_x
_atom_site_fract_y
_atom_site_fract_z
_atom_site_U_iso_or_equiv
_atom_site_adp_type
_atom_site_occupancy
_atom_site_symmetry_multiplicity
_atom_site_calc_flag
_atom_site_refinement_flags
_atom_site_disorder_assembly
_atom_site_disorder_group
O1 O 0.79570(18) 0.47578(10) 0.39927(3) 0.0238(2) Uani 1 1 d . . .
C1 C 0.9096(2) 0.45973(13) 0.44537(4) 0.0187(2) Uani 1 1 d . . .
H1 H 0.7729 0.4826 0.4698 0.026(4) Uiso 1 1 calc R . .
C2 C 1.1247(2) 0.58875(13) 0.44921(4) 0.0174(2) Uani 1 1 d . . .
H2 H 1.2999 0.5354 0.4505 0.023(4) Uiso 1 1 calc R . .
C3 C 1.0990(2) 0.68820(13) 0.40309(4) 0.0164(2) Uani 1 1 d . . .
H3 H 1.2333 0.6482 0.3801 0.022(4) Uiso 1 1 calc R . .
O2 O 1.0810(2) 0.67966(10) 0.49191(3) 0.0224(2) Uani 1 1 d . . .
H2A H 1.229(4) 0.725(2) 0.4972(6) 0.047(5) Uiso 1 1 d . . .
C4 C 0.8297(2) 0.64142(13) 0.38410(4) 0.0178(2) Uani 1 1 d . . .
H4 H 0.6937 0.7110 0.3994 0.022(4) Uiso 1 1 calc R . .
C5 C 0.7967(2) 0.64702(13) 0.33091(4) 0.0166(2) Uani 1 1 d . . .
C6 C 0.6124(2) 0.74574(13) 0.30957(4) 0.0179(2) Uani 1 1 d . . .
H6 H 0.5090 0.8152 0.3288 0.018(3) Uiso 1 1 calc R . .
C7 C 0.5745(2) 0.74580(13) 0.26045(4) 0.0181(2) Uani 1 1 d . . .
H7 H 0.4463 0.8140 0.2465 0.028(4) Uiso 1 1 calc R . .
C8 C 0.7268(2) 0.64483(13) 0.23233(4) 0.0172(2) Uani 1 1 d . . .
C9 C 0.9186(2) 0.54767(14) 0.25312(4) 0.0196(2) Uani 1 1 d . . .
H9 H 1.0266 0.4812 0.2338 0.027(4) Uiso 1 1 calc R . .
C10 C 0.9509(2) 0.54832(13) 0.30167(4) 0.0199(2) Uani 1 1 d . . .
H10 H 1.0801 0.4807 0.3156 0.025(4) Uiso 1 1 calc R . .
O3 O 0.70352(18) 0.63145(10) 0.18403(3) 0.02217(19) Uani 1 1 d . . .
C11 C 0.4920(3) 0.71475(16) 0.16201(4) 0.0264(3) Uani 1 1 d . . .
H11A H 0.3270 0.6798 0.1764 0.032(4) Uiso 1 1 calc R . .
H11B H 0.4900 0.6900 0.1280 0.036(4) Uiso 1 1 calc R . .
H11C H 0.5136 0.8318 0.1665 0.033(4) Uiso 1 1 calc R . .
C12 C 0.9995(3) 0.28624(15) 0.45073(5) 0.0315(3) Uani 1 1 d . . .
H12A H 0.8518 0.2130 0.4452 0.052(5) Uiso 1 1 calc R . .
H12B H 1.0676 0.2696 0.4829 0.046(5) Uiso 1 1 calc R . .
H12C H 1.1375 0.2636 0.4275 0.039(4) Uiso 1 1 calc R . .
C13 C 1.1339(3) 0.87078(14) 0.40847(4) 0.0241(3) Uani 1 1 d . . .
H13A H 1.1143 0.9229 0.3774 0.031(4) Uiso 1 1 calc R . .
H13B H 1.3083 0.8937 0.4211 0.045(5) Uiso 1 1 calc R . .
H13C H 1.0014 0.9131 0.4303 0.019(3) Uiso 1 1 calc R . .

loop_
_atom_site_aniso_label
_atom_site_aniso_U_11
_atom_site_aniso_U_22
_atom_site_aniso_U_33
_atom_site_aniso_U_23
_atom_site_aniso_U_13
_atom_site_aniso_U_12
O1 0.0307(5) 0.0215(4) 0.0191(4) 0.0042(3) -0.0058(4) -0.0087(4)
C1 0.0215(6) 0.0189(5) 0.0155(5) 0.0010(4) 0.0004(5) -0.0017(4)
C2 0.0165(5) 0.0205(5) 0.0151(5) -0.0006(4) 0.0014(5) 0.0021(4)
C3 0.0168(5) 0.0175(5) 0.0149(5) -0.0004(4) 0.0010(5) -0.0001(4)
O2 0.0248(5) 0.0269(4) 0.0155(4) -0.0038(3) 0.0006(4) -0.0033(4)
C4 0.0190(6) 0.0175(5) 0.0167(6) 0.0015(4) 0.0019(5) 0.0002(4)
C5 0.0151(5) 0.0184(5) 0.0164(6) 0.0003(4) 0.0005(5) -0.0035(4)
C6 0.0165(5) 0.0168(5) 0.0203(6) -0.0001(4) 0.0019(5) -0.0001(4)
C7 0.0173(5) 0.0172(5) 0.0199(6) 0.0028(4) -0.0008(5) 0.0014(4)
C8 0.0188(5) 0.0164(5) 0.0165(6) 0.0002(4) 0.0002(4) -0.0022(4)
C9 0.0186(5) 0.0190(5) 0.0211(6) -0.0022(4) 0.0013(5) 0.0025(4)
C10 0.0181(5) 0.0203(5) 0.0214(6) 0.0009(4) -0.0022(5) 0.0031(5)
O3 0.0256(4) 0.0252(4) 0.0157(4) -0.0005(3) -0.0024(3) 0.0038(4)
C11 0.0260(7) 0.0335(6) 0.0198(6) 0.0035(5) -0.0060(5) 0.0033(5)
C12 0.0395(8) 0.0203(6) 0.0347(8) 0.0029(5) -0.0020(7) 0.0037(5)
C13 0.0308(7) 0.0195(5) 0.0219(6) 0.0008(4) 0.0002(5) -0.0044(5)

loop_
_atom_type_symbol
_atom_type_description
_atom_type_scat_dispersion_real
_atom_type_scat_dispersion_imag
_atom_type_scat_source
C C 0.0033 0.0016 'International Tables Vol C Tables 4.2.6.8 and 6.1.1.4'
H H 0.0000 0.0000 'International Tables Vol C Tables 4.2.6.8 and 6.1.1.4'
O O 0.0106 0.0060 'International Tables Vol C Tables 4.2.6.8 and 6.1.1.4'

loop_
_geom_angle_atom_site_label_1
_geom_angle_atom_site_label_2
_geom_angle_atom_site_label_3
_geom_angle
_geom_angle_site_symmetry_1
_geom_angle_site_symmetry_3
_geom_angle_publ_flag
C1 O1 C4 107.90(8) . . ?
O1 C1 C12 107.61(9) . . ?
O1 C1 C2 107.00(9) . . ?
C12 C1 C2 115.56(11) . . ?
O1 C1 H1 108.8 . . ?
C12 C1 H1 108.8 . . ?
C2 C1 H1 108.8 . . ?
O2 C2 C1 108.05(9) . . ?
O2 C2 C3 114.48(9) . . ?
C1 C2 C3 104.40(9) . . ?
O2 C2 H2 109.9 . . ?
C1 C2 H2 109.9 . . ?
C3 C2 H2 109.9 . . ?
C13 C3 C4 112.94(10) . . ?
C13 C3 C2 115.61(9) . . ?
C4 C3 C2 103.71(9) . . ?
C13 C3 H3 108.1 . . ?
C4 C3 H3 108.1 . . ?
C2 C3 H3 108.1 . . ?
C2 O2 H2A 103.6(12) . . ?
O1 C4 C5 108.03(9) . . ?
O1 C4 C3 104.16(9) . . ?
C5 C4 C3 116.17(9) . . ?
O1 C4 H4 109.4 . . ?
C5 C4 H4 109.4 . . ?
C3 C4 H4 109.4 . . ?
C6 C5 C10 118.10(11) . . ?
C6 C5 C4 121.73(10) . . ?
C10 C5 C4 120.16(10) . . ?
C5 C6 C7 121.67(11) . . ?
C5 C6 H6 119.2 . . ?
C7 C6 H6 119.2 . . ?
C8 C7 C6 119.11(11) . . ?
C8 C7 H7 120.4 . . ?
C6 C7 H7 120.4 . . ?
O3 C8 C7 124.44(11) . . ?
O3 C8 C9 115.55(10) . . ?
C7 C8 C9 120.01(11) . . ?
C10 C9 C8 119.90(11) . . ?
C10 C9 H9 120.0 . . ?
C8 C9 H9 120.0 . . ?
C9 C10 C5 121.18(11) . . ?
C9 C10 H10 119.4 . . ?
C5 C10 H10 119.4 . . ?
C8 O3 C11 117.35(9) . . ?
O3 C11 H11A 109.5 . . ?
O3 C11 H11B 109.5 . . ?
H11A C11 H11B 109.5 . . ?
O3 C11 H11C 109.5 . . ?
H11A C11 H11C 109.5 . . ?
H11B C11 H11C 109.5 . . ?
C1 C12 H12A 109.5 . . ?
C1 C12 H12B 109.5 . . ?
H12A C12 H12B 109.5 . . ?
C1 C12 H12C 109.5 . . ?
H12A C12 H12C 109.5 . . ?
H12B C12 H12C 109.5 . . ?
C3 C13 H13A 109.5 . . ?
C3 C13 H13B 109.5 . . ?
H13A C13 H13B 109.5 . . ?
C3 C13 H13C 109.5 . . ?
H13A C13 H13C 109.5 . . ?
H13B C13 H13C 109.5 . . ?

loop_
_geom_bond_atom_site_label_1
_geom_bond_atom_site_label_2
_geom_bond_distance
_geom_bond_site_symmetry_2
_geom_bond_publ_flag
O1 C1 1.4293(14) . ?
O1 C4 1.4425(13) . ?
C1 C12 1.5111(16) . ?
C1 C2 1.5351(16) . ?
C1 H1 1.0000 . ?
C2 O2 1.4345(13) . ?
C2 C3 1.5418(15) . ?
C2 H2 1.0000 . ?
C3 C13 1.5244(15) . ?
C3 C4 1.5282(17) . ?
C3 H3 1.0000 . ?
O2 H2A 0.859(19) . ?
C4 C5 1.5077(15) . ?
C4 H4 1.0000 . ?
C5 C6 1.3837(16) . ?
C5 C10 1.4017(16) . ?
C6 C7 1.3964(16) . ?
C6 H6 0.9500 . ?
C7 C8 1.3888(16) . ?
C7 H7 0.9500 . ?
C8 O3 1.3696(14) . ?
C8 C9 1.3961(16) . ?
C9 C10 1.3770(16) . ?
C9 H9 0.9500 . ?
C10 H10 0.9500 . ?
O3 C11 1.4243(15) . ?
C11 H11A 0.9800 . ?
C11 H11B 0.9800 . ?
C11 H11C 0.9800 . ?
C12 H12A 0.9800 . ?
C12 H12B 0.9800 . ?
C12 H12C 0.9800 . ?
C13 H13A 0.9800 . ?
C13 H13B 0.9800 . ?
C13 H13C 0.9800 . ?

loop_
_geom_hbond_atom_site_label_D
_geom_hbond_atom_site_label_H
_geom_hbond_atom_site_label_A
_geom_hbond_distance_DH
_geom_hbond_distance_HA
_geom_hbond_distance_DA
_geom_hbond_angle_DHA
_geom_hbond_site_symmetry_A
O2 H2A O2 0.859(19) 1.989(18) 2.8469(8) 177.1(17) 4_566

loop_
_geom_torsion_atom_site_label_1
_geom_torsion_atom_site_label_2
_geom_torsion_atom_site_label_3
_geom_torsion_atom_site_label_4
_geom_torsion
_geom_torsion_site_symmetry_1
_geom_torsion_site_symmetry_2
_geom_torsion_site_symmetry_3
_geom_torsion_site_symmetry_4
_geom_torsion_publ_flag
C4 O1 C1 C12 -151.53(10) . . . . ?
C4 O1 C1 C2 -26.75(12) . . . . ?
O1 C1 C2 O2 127.91(10) . . . . ?
C12 C1 C2 O2 -112.29(11) . . . . ?
O1 C1 C2 C3 5.65(11) . . . . ?
C12 C1 C2 C3 125.45(11) . . . . ?
O2 C2 C3 C13 22.01(15) . . . . ?
C1 C2 C3 C13 139.95(11) . . . . ?
O2 C2 C3 C4 -102.18(11) . . . . ?
C1 C2 C3 C4 15.76(11) . . . . ?
C1 O1 C4 C5 161.00(9) . . . . ?
C1 O1 C4 C3 36.92(11) . . . . ?
C13 C3 C4 O1 -157.61(10) . . . . ?
C2 C3 C4 O1 -31.71(11) . . . . ?
C13 C3 C4 C5 83.72(12) . . . . ?
C2 C3 C4 C5 -150.37(9) . . . . ?
O1 C4 C5 C6 123.06(11) . . . . ?
C3 C4 C5 C6 -120.41(11) . . . . ?
O1 C4 C5 C10 -55.64(13) . . . . ?
C3 C4 C5 C10 60.89(14) . . . . ?
C10 C5 C6 C7 1.45(17) . . . . ?
C4 C5 C6 C7 -177.28(10) . . . . ?
C5 C6 C7 C8 -0.37(17) . . . . ?
C6 C7 C8 O3 178.37(11) . . . . ?
C6 C7 C8 C9 -1.39(17) . . . . ?
O3 C8 C9 C10 -177.75(11) . . . . ?
C7 C8 C9 C10 2.03(17) . . . . ?
C8 C9 C10 C5 -0.92(18) . . . . ?
C6 C5 C10 C9 -0.79(17) . . . . ?
C4 C5 C10 C9 177.95(10) . . . . ?
C7 C8 O3 C11 -6.45(16) . . . . ?
C9 C8 O3 C11 173.31(11) . . . . ?

loop_
_cod_related_entry_id
_cod_related_entry_database
_cod_related_entry_code
1 ChemSpider 30658720
